data_1549669
loop_
_publ_author_name
'Fang, Jun'
'Sui, Xuelin'
'Li, Yougui'
'Chen, Changle'

_publ_section_title
;
 Synthesis of polyolefin elastomers from unsymmetrical \a-diimine nickel
 catalyzed olefin polymerization
;
_journal_issue 30
_journal_name_full 'Polymer Chemistry'
_journal_page_first 4143
_journal_paper_doi 10.1039/C8PY00725J
_journal_volume 9
_journal_year 2018
_chemical_formula_sum 'C67 H54 Br2 Cl2 N2 Ni'
_chemical_formula_weight 1176.51
_chemical_properties_physical Moisture-sensitive
_space_group_IT_number 14
_space_group_name_Hall '-P 2ybc'
_space_group_name_H-M_alt 'P 1 21/c 1'
_symmetry_cell_setting monoclinic
_symmetry_space_group_name_Hall '-P 2ybc'
_symmetry_space_group_name_H-M 'P 1 21/c 1'
_atom_sites_solution_hydrogens geom
_atom_sites_solution_primary direct
_atom_sites_solution_secondary difmap
_audit_creation_method SHELXL-97
_audit_update_record
;
2018-05-12 deposited with the CCDC.
2018-07-09 downloaded from the CCDC.
;
_cell_angle_alpha 90.00
_cell_angle_beta 116.588(4)
_cell_angle_gamma 90.00
_cell_formula_units_Z 4
_cell_length_a 17.9769(15)
_cell_length_b 12.1378(11)
_cell_length_c 29.0552(18)
_cell_measurement_reflns_used 7325
_cell_measurement_temperature 298(2)
_cell_measurement_theta_max 23.876
_cell_measurement_theta_min 2.699
_cell_volume 5669.4(8)
_computing_cell_refinement 'Bruker SMART'
_computing_data_collection 'Bruker SMART'
_computing_data_reduction 'Bruker SAINT'
_computing_molecular_graphics 'Bruker SHELXTL'
_computing_publication_material 'Bruker SHELXTL'
_computing_structure_refinement 'SHELXL-97 (Sheldrick, 1997)'
_computing_structure_solution 'SHELXS-97 (Sheldrick, 1990)'
_diffrn_ambient_temperature 298(2)
_diffrn_measured_fraction_theta_full 0.999
_diffrn_measured_fraction_theta_max 0.999
_diffrn_measurement_device_type 'CCD area detector'
_diffrn_measurement_method 'phi and omega scans'
_diffrn_radiation_monochromator graphite
_diffrn_radiation_source 'fine-focus sealed tube'
_diffrn_radiation_type MoK\a
_diffrn_radiation_wavelength 0.71073
_diffrn_reflns_av_R_equivalents 0.0551
_diffrn_reflns_av_sigmaI/netI 0.0780
_diffrn_reflns_limit_h_max 11
_diffrn_reflns_limit_h_min -21
_diffrn_reflns_limit_k_max 14
_diffrn_reflns_limit_k_min -14
_diffrn_reflns_limit_l_max 34
_diffrn_reflns_limit_l_min -34
_diffrn_reflns_number 28258
_diffrn_reflns_theta_full 25.02
_diffrn_reflns_theta_max 25.02
_diffrn_reflns_theta_min 2.26
_exptl_absorpt_coefficient_mu 1.889
_exptl_absorpt_correction_T_max 0.5339
_exptl_absorpt_correction_T_min 0.4836
_exptl_absorpt_correction_type multi-scan
_exptl_absorpt_process_details sadabs
_exptl_crystal_colour RED
_exptl_crystal_density_diffrn 1.378
_exptl_crystal_density_method 'not measured'
_exptl_crystal_description block
_exptl_crystal_F_000 2408
_exptl_crystal_recrystallization_method 'Re-crystallisation from solvent: dicloromethane and hexane'
_exptl_crystal_size_max 0.45
_exptl_crystal_size_mid 0.40
_exptl_crystal_size_min 0.38
_refine_diff_density_max 0.528
_refine_diff_density_min -0.787
_refine_diff_density_rms 0.061
_refine_ls_extinction_method none
_refine_ls_goodness_of_fit_ref 0.935
_refine_ls_hydrogen_treatment mixed
_refine_ls_matrix_type full
_refine_ls_number_parameters 699
_refine_ls_number_reflns 10011
_refine_ls_number_restraints 0
_refine_ls_restrained_S_all 0.935
_refine_ls_R_factor_all 0.1038
_refine_ls_R_factor_gt 0.0450
_refine_ls_shift/su_max 0.001
_refine_ls_shift/su_mean 0.000
_refine_ls_structure_factor_coef Fsqd
_refine_ls_weighting_details 'calc w=1/[\s^2^(Fo^2^)+(0.0530P)^2^+0.0000P] where P=(Fo^2^+2Fc^2^)/3'
_refine_ls_weighting_scheme calc
_refine_ls_wR_factor_gt 0.0921
_refine_ls_wR_factor_ref 0.1073
_reflns_number_gt 5803
_reflns_number_total 10011
_reflns_threshold_expression >2sigma(I)
_cod_data_source_file c8py00725j2.cif
_cod_data_source_block 161021e
_cod_depositor_comments
;
The following automatic conversions were performed:

'_symmetry_cell_setting' value 'Monoclinic' changed to 'monoclinic'
according to
/home/data/users/saulius/crontab/automatic-downloads/rss-feeds/RSC/lib/dictionaries/cif_core.dic
dictionary named 'cif_core.dic' version 2.4.2 from 2011-04-26.

Automatic conversion script
Id: cif_fix_values 4973 2017-02-22 13:04:09Z antanas 

 Adding full bibliography for 1549668--1549669.cif.
;
_cod_original_sg_symbol_H-M P21/c
_cod_database_code 1549669

loop_
_symmetry_equiv_pos_as_xyz
'x, y, z'
'-x, y+1/2, -z+1/2'
'-x, -y, -z'
'x, -y-1/2, z-1/2'

loop_
_atom_site_label
_atom_site_type_symbol
_atom_site_fract_x
_atom_site_fract_y
_atom_site_fract_z
_atom_site_U_iso_or_equiv
_atom_site_adp_type
_atom_site_occupancy
_atom_site_symmetry_multiplicity
_atom_site_calc_flag
_atom_site_refinement_flags
_atom_site_disorder_assembly
_atom_site_disorder_group
Br1 Br 0.21006(3) -1.22033(3) -0.264990(16) 0.06598(16) Uani 1 1 d . . .
Br2 Br 0.38238(3) -1.12829(3) -0.169990(16) 0.06655(16) Uani 1 1 d . . .
Ni1 Ni 0.27228(3) -1.05063(3) -0.239200(16) 0.03855(14) Uani 1 1 d . . .
N1 N 0.17665(17) -0.9710(2) -0.29053(10) 0.0330(7) Uani 1 1 d . . .
N2 N 0.32665(17) -0.9067(2) -0.22793(10) 0.0349(7) Uani 1 1 d . . .
Cl1 Cl 0.1923(7) -0.2777(5) -0.1171(4) 0.140(4) Uani 0.447(17) 1 d P A 1
Cl2 Cl 0.3714(11) -0.305(2) -0.0536(5) 0.249(10) Uani 0.447(17) 1 d P A 1
Cl1' Cl 0.2497(12) -0.2530(9) -0.0819(7) 0.238(5) Uani 0.553(17) 1 d P A 2
Cl2' Cl 0.3864(9) -0.3836(9) -0.0339(4) 0.240(5) Uani 0.553(17) 1 d P A 2
C1 C 0.1929(2) -0.8680(3) -0.29317(12) 0.0350(8) Uani 1 1 d . . .
C2 C 0.2800(2) -0.8335(3) -0.26070(13) 0.0354(8) Uani 1 1 d . . .
C3 C 0.2878(2) -0.7185(3) -0.27318(13) 0.0357(9) Uani 1 1 d . . .
C4 C 0.2062(2) -0.6857(3) -0.30734(13) 0.0366(9) Uani 1 1 d . . .
C5 C 0.1458(2) -0.7700(3) -0.32052(12) 0.0343(8) Uani 1 1 d . . .
C6 C 0.0637(2) -0.7459(3) -0.35029(14) 0.0468(10) Uani 1 1 d . . .
H6 H 0.0233 -0.8006 -0.3599 0.056 Uiso 1 1 calc R . .
C7 C 0.0422(3) -0.6363(3) -0.36586(15) 0.0563(11) Uani 1 1 d . . .
H7 H -0.0138 -0.6184 -0.3847 0.068 Uiso 1 1 calc R . .
C8 C 0.1004(3) -0.5548(3) -0.35433(15) 0.0543(11) Uani 1 1 d . . .
H8 H 0.0833 -0.4834 -0.3659 0.065 Uiso 1 1 calc R . .
C9 C 0.1858(3) -0.5773(3) -0.32511(14) 0.0451(10) Uani 1 1 d . . .
C10 C 0.2526(3) -0.5022(3) -0.30941(16) 0.0600(12) Uani 1 1 d . . .
H10 H 0.2425 -0.4297 -0.3209 0.072 Uiso 1 1 calc R . .
C11 C 0.3320(3) -0.5350(3) -0.27748(17) 0.0664(12) Uani 1 1 d . . .
H11 H 0.3750 -0.4842 -0.2683 0.080 Uiso 1 1 calc R . .
C12 C 0.3511(2) -0.6442(3) -0.25788(15) 0.0534(11) Uani 1 1 d . . .
H12 H 0.4053 -0.6643 -0.2353 0.064 Uiso 1 1 calc R . .
C13 C 0.0929(2) -1.0065(3) -0.32361(13) 0.0354(9) Uani 1 1 d . . .
C14 C 0.0304(2) -0.9942(3) -0.30761(14) 0.0409(9) Uani 1 1 d . . .
C15 C -0.0510(2) -1.0151(3) -0.34410(15) 0.0471(10) Uani 1 1 d . . .
H15 H -0.0937 -1.0049 -0.3347 0.057 Uiso 1 1 calc R . .
C16 C -0.0713(2) -1.0504(3) -0.39369(14) 0.0439(9) Uani 1 1 d . . .
C17 C -0.0067(2) -1.0658(3) -0.40666(14) 0.0443(9) Uani 1 1 d . . .
H17 H -0.0190 -1.0923 -0.4393 0.053 Uiso 1 1 calc R . .
C18 C 0.0751(2) -1.0437(3) -0.37318(13) 0.0358(8) Uani 1 1 d . . .
C19 C -0.1611(2) -1.0719(4) -0.43086(15) 0.0656(12) Uani 1 1 d . . .
H19A H -0.1865 -1.1157 -0.4143 0.098 Uiso 1 1 calc R . .
H19B H -0.1638 -1.1105 -0.4604 0.098 Uiso 1 1 calc R . .
H19C H -0.1902 -1.0030 -0.4415 0.098 Uiso 1 1 calc R . .
C20 C 0.0482(2) -0.9597(3) -0.25400(14) 0.0440(9) Uani 1 1 d . . .
C21 C 0.0046(3) -0.8737(3) -0.24572(16) 0.0569(11) Uani 1 1 d . . .
H21 H -0.0352 -0.8355 -0.2736 0.068 Uiso 1 1 calc R . .
C22 C 0.0199(3) -0.8442(3) -0.19590(18) 0.0643(12) Uani 1 1 d . . .
H22 H -0.0091 -0.7852 -0.1913 0.077 Uiso 1 1 calc R . .
C23 C 0.0763(3) -0.8996(4) -0.15346(16) 0.0599(12) Uani 1 1 d . . .
C24 C 0.1186(3) -0.9858(3) -0.16214(16) 0.0604(12) Uani 1 1 d . . .
H24 H 0.1573 -1.0247 -0.1341 0.073 Uiso 1 1 calc R . .
C25 C 0.1055(3) -1.0163(3) -0.21114(15) 0.0533(11) Uani 1 1 d . . .
H25 H 0.1351 -1.0750 -0.2154 0.064 Uiso 1 1 calc R . .
C26 C 0.0940(3) -0.8672(4) -0.09933(16) 0.0861(16) Uani 1 1 d . . .
H26A H 0.1480 -0.8335 -0.0826 0.129 Uiso 1 1 calc R . .
H26B H 0.0928 -0.9316 -0.0805 0.129 Uiso 1 1 calc R . .
H26C H 0.0526 -0.8159 -0.1005 0.129 Uiso 1 1 calc R . .
C27 C 0.1449(2) -1.0513(3) -0.38980(13) 0.0393(9) Uani 1 1 d . . .
H27 H 0.1959 -1.0680 -0.3586 0.047 Uiso 1 1 calc R . .
C28 C 0.1590(2) -0.9398(3) -0.40886(13) 0.0409(9) Uani 1 1 d . . .
C29 C 0.2384(3) -0.8968(3) -0.39066(15) 0.0542(11) Uani 1 1 d . . .
H29 H 0.2832 -0.9370 -0.3669 0.065 Uiso 1 1 calc R . .
C30 C 0.2529(3) -0.7955(4) -0.40691(18) 0.0712(13) Uani 1 1 d . . .
H30 H 0.3068 -0.7680 -0.3939 0.085 Uiso 1 1 calc R . .
C31 C 0.1870(3) -0.7351(4) -0.44258(17) 0.0674(13) Uani 1 1 d . . .
H31 H 0.1964 -0.6671 -0.4538 0.081 Uiso 1 1 calc R . .
C32 C 0.1080(3) -0.7761(3) -0.46114(15) 0.0594(12) Uani 1 1 d . . .
H32 H 0.0636 -0.7358 -0.4851 0.071 Uiso 1 1 calc R . .
C33 C 0.0938(2) -0.8779(3) -0.44448(14) 0.0512(10) Uani 1 1 d . . .
H33 H 0.0397 -0.9049 -0.4574 0.061 Uiso 1 1 calc R . .
C34 C 0.1327(2) -1.1466(3) -0.42751(13) 0.0436(9) Uani 1 1 d . . .
C35 C 0.1242(3) -1.2536(3) -0.41357(15) 0.0593(12) Uani 1 1 d . . .
H35 H 0.1229 -1.2660 -0.3824 0.071 Uiso 1 1 calc R . .
C36 C 0.1176(3) -1.3422(4) -0.44526(18) 0.0714(14) Uani 1 1 d . . .
H36 H 0.1117 -1.4132 -0.4353 0.086 Uiso 1 1 calc R . .
C37 C 0.1198(3) -1.3251(4) -0.49119(18) 0.0721(14) Uani 1 1 d . . .
H37 H 0.1161 -1.3845 -0.5123 0.087 Uiso 1 1 calc R . .
C38 C 0.1274(3) -1.2205(4) -0.50586(16) 0.0696(13) Uani 1 1 d . . .
H38 H 0.1280 -1.2086 -0.5373 0.084 Uiso 1 1 calc R . .
C39 C 0.1344(3) -1.1317(3) -0.47383(15) 0.0573(11) Uani 1 1 d . . .
H39 H 0.1404 -1.0610 -0.4840 0.069 Uiso 1 1 calc R . .
C40 C 0.4090(2) -0.8768(3) -0.19036(13) 0.0391(9) Uani 1 1 d . . .
C41 C 0.4751(2) -0.8799(3) -0.20297(14) 0.0446(10) Uani 1 1 d . . .
C42 C 0.5537(2) -0.8526(3) -0.16451(16) 0.0535(11) Uani 1 1 d . . .
H42 H 0.5986 -0.8542 -0.1723 0.064 Uiso 1 1 calc R . .
C43 C 0.5677(3) -0.8233(3) -0.11535(16) 0.0565(11) Uani 1 1 d . . .
C44 C 0.5003(3) -0.8189(3) -0.10478(15) 0.0553(11) Uani 1 1 d . . .
H44 H 0.5089 -0.7979 -0.0720 0.066 Uiso 1 1 calc R . .
C45 C 0.4198(2) -0.8446(3) -0.14131(14) 0.0429(10) Uani 1 1 d . . .
C46 C 0.6553(3) -0.7984(4) -0.07433(17) 0.0873(16) Uani 1 1 d . . .
H46A H 0.6525 -0.7573 -0.0469 0.131 Uiso 1 1 calc R . .
H46B H 0.6842 -0.7560 -0.0892 0.131 Uiso 1 1 calc R . .
H46C H 0.6845 -0.8662 -0.0610 0.131 Uiso 1 1 calc R . .
C47 C 0.4644(2) -0.9114(3) -0.25529(14) 0.0435(9) Uani 1 1 d . . .
C48 C 0.4868(3) -0.8383(3) -0.28393(17) 0.0582(11) Uani 1 1 d . . .
H48 H 0.5068 -0.7688 -0.2707 0.070 Uiso 1 1 calc R . .
C49 C 0.4798(3) -0.8676(4) -0.33187(17) 0.0646(12) Uani 1 1 d . . .
H49 H 0.4952 -0.8174 -0.3502 0.078 Uiso 1 1 calc R . .
C50 C 0.4500(3) -0.9707(4) -0.35314(16) 0.0579(11) Uani 1 1 d . . .
C51 C 0.4297(2) -1.0437(3) -0.32401(15) 0.0544(11) Uani 1 1 d . . .
H51 H 0.4110 -1.1138 -0.3369 0.065 Uiso 1 1 calc R . .
C52 C 0.4367(2) -1.0150(3) -0.27599(15) 0.0485(10) Uani 1 1 d . . .
H52 H 0.4225 -1.0661 -0.2574 0.058 Uiso 1 1 calc R . .
C53 C 0.4377(3) -0.9994(4) -0.40663(16) 0.0867(16) Uani 1 1 d . . .
H53A H 0.4503 -1.0758 -0.4079 0.130 Uiso 1 1 calc R . .
H53B H 0.4739 -0.9550 -0.4152 0.130 Uiso 1 1 calc R . .
H53C H 0.3809 -0.9855 -0.4309 0.130 Uiso 1 1 calc R . .
C54 C 0.3441(2) -0.8322(3) -0.13066(14) 0.0494(10) Uani 1 1 d . . .
H54 H 0.3055 -0.8911 -0.1500 0.059 Uiso 1 1 calc R . .
C55 C 0.2995(3) -0.7248(3) -0.15329(15) 0.0488(10) Uani 1 1 d . . .
C56 C 0.2140(3) -0.7244(3) -0.18430(14) 0.0522(11) Uani 1 1 d . . .
H56 H 0.1840 -0.7895 -0.1895 0.063 Uiso 1 1 calc R . .
C57 C 0.1726(3) -0.6274(4) -0.20762(16) 0.0648(12) Uani 1 1 d . . .
H57 H 0.1154 -0.6284 -0.2283 0.078 Uiso 1 1 calc R . .
C58 C 0.2160(4) -0.5305(4) -0.20009(19) 0.0742(14) Uani 1 1 d . . .
H58 H 0.1886 -0.4660 -0.2160 0.089 Uiso 1 1 calc R . .
C59 C 0.2996(4) -0.5297(4) -0.1691(2) 0.0843(15) Uani 1 1 d . . .
H59 H 0.3289 -0.4640 -0.1635 0.101 Uiso 1 1 calc R . .
C60 C 0.3412(3) -0.6254(4) -0.14611(19) 0.0731(13) Uani 1 1 d . . .
H60 H 0.3983 -0.6230 -0.1254 0.088 Uiso 1 1 calc R . .
C61 C 0.3634(3) -0.8494(4) -0.07416(16) 0.0621(12) Uani 1 1 d . . .
C62 C 0.3599(4) -0.7682(5) -0.0428(2) 0.106(2) Uani 1 1 d . . .
H62 H 0.3459 -0.6970 -0.0555 0.127 Uiso 1 1 calc R . .
C63 C 0.3770(5) -0.7906(6) 0.0083(2) 0.131(3) Uani 1 1 d . . .
H63 H 0.3746 -0.7336 0.0289 0.157 Uiso 1 1 calc R . .
C64 C 0.3965(5) -0.8908(7) 0.0278(2) 0.133(3) Uani 1 1 d . . .
H64 H 0.4084 -0.9047 0.0619 0.159 Uiso 1 1 calc R . .
C65 C 0.3987(6) -0.9712(6) -0.0026(3) 0.183(4) Uani 1 1 d . . .
H65 H 0.4117 -1.0425 0.0103 0.219 Uiso 1 1 calc R . .
C66 C 0.3819(5) -0.9508(5) -0.0536(2) 0.138(3) Uani 1 1 d . . .
H66 H 0.3836 -1.0090 -0.0739 0.165 Uiso 1 1 calc R . .
C67 C 0.2881(18) -0.263(3) -0.1017(14) 0.160(11) Uani 0.447(17) 1 d P A 1
H67A H 0.2953 -0.1834 -0.1018 0.192 Uiso 0.447(17) 1 calc PR A 1
H67B H 0.2936 -0.2896 -0.1315 0.192 Uiso 0.447(17) 1 calc PR A 1
C67' C 0.354(4) -0.304(3) -0.076(2) 0.35(4) Uani 0.553(17) 1 d P A 2
H67C H 0.3465 -0.3390 -0.1079 0.418 Uiso 0.553(17) 1 calc PR A 2
H67D H 0.3923 -0.2431 -0.0689 0.418 Uiso 0.553(17) 1 calc PR A 2

loop_
_atom_site_aniso_label
_atom_site_aniso_U_11
_atom_site_aniso_U_22
_atom_site_aniso_U_33
_atom_site_aniso_U_23
_atom_site_aniso_U_13
_atom_site_aniso_U_12
Br1 0.0747(4) 0.0318(2) 0.0723(3) 0.00140(19) 0.0158(3) -0.0033(2)
Br2 0.0587(3) 0.0511(3) 0.0676(3) 0.0186(2) 0.0084(2) 0.0131(2)
Ni1 0.0370(3) 0.0298(2) 0.0432(3) 0.0043(2) 0.0129(2) 0.0036(2)
N1 0.0286(19) 0.0283(16) 0.0434(16) -0.0007(13) 0.0174(15) -0.0038(14)
N2 0.0201(18) 0.0342(15) 0.0422(16) 0.0032(13) 0.0065(14) 0.0036(14)
Cl1 0.188(8) 0.127(4) 0.133(6) -0.001(3) 0.097(6) -0.027(4)
Cl2 0.300(15) 0.27(2) 0.130(7) -0.005(9) 0.058(8) 0.004(14)
Cl1' 0.301(15) 0.220(7) 0.221(12) 0.020(7) 0.142(13) 0.005(8)
Cl2' 0.411(12) 0.191(7) 0.150(5) -0.002(4) 0.153(7) -0.066(7)
C1 0.030(2) 0.0339(19) 0.039(2) -0.0013(16) 0.0136(18) -0.0007(18)
C2 0.027(2) 0.0338(19) 0.041(2) -0.0006(16) 0.0120(18) 0.0015(17)
C3 0.027(2) 0.0277(18) 0.050(2) 0.0015(16) 0.0150(19) 0.0009(17)
C4 0.030(2) 0.035(2) 0.046(2) 0.0042(16) 0.0180(19) 0.0025(18)
C5 0.024(2) 0.0340(19) 0.042(2) 0.0032(16) 0.0122(18) 0.0044(17)
C6 0.030(3) 0.041(2) 0.059(2) 0.0054(18) 0.010(2) 0.0006(19)
C7 0.039(3) 0.051(3) 0.066(3) 0.014(2) 0.012(2) 0.014(2)
C8 0.048(3) 0.039(2) 0.071(3) 0.017(2) 0.021(2) 0.015(2)
C9 0.045(3) 0.030(2) 0.061(2) 0.0084(17) 0.024(2) 0.0054(19)
C10 0.061(3) 0.032(2) 0.088(3) 0.011(2) 0.034(3) 0.003(2)
C11 0.049(3) 0.040(2) 0.102(3) 0.008(2) 0.027(3) -0.011(2)
C12 0.033(3) 0.040(2) 0.078(3) 0.004(2) 0.016(2) 0.000(2)
C13 0.027(2) 0.0331(19) 0.042(2) 0.0003(16) 0.0125(19) -0.0034(17)
C14 0.034(3) 0.035(2) 0.055(2) 0.0068(17) 0.022(2) -0.0022(18)
C15 0.029(3) 0.050(2) 0.064(3) 0.005(2) 0.023(2) -0.0043(19)
C16 0.033(2) 0.041(2) 0.053(2) 0.0053(18) 0.015(2) -0.0019(19)
C17 0.041(3) 0.045(2) 0.044(2) 0.0003(17) 0.016(2) 0.001(2)
C18 0.027(2) 0.0333(19) 0.043(2) 0.0048(16) 0.0121(19) 0.0014(17)
C19 0.036(3) 0.079(3) 0.070(3) 0.005(2) 0.014(2) -0.007(2)
C20 0.043(3) 0.041(2) 0.053(2) -0.0034(19) 0.026(2) -0.009(2)
C21 0.046(3) 0.058(3) 0.066(3) 0.000(2) 0.026(2) 0.000(2)
C22 0.066(4) 0.053(3) 0.086(3) -0.018(2) 0.046(3) -0.006(2)
C23 0.071(3) 0.058(3) 0.063(3) -0.009(2) 0.040(3) -0.020(3)
C24 0.068(3) 0.061(3) 0.056(3) 0.006(2) 0.030(3) -0.005(2)
C25 0.059(3) 0.046(2) 0.060(3) 0.006(2) 0.031(2) 0.004(2)
C26 0.107(4) 0.091(4) 0.076(3) -0.025(3) 0.054(3) -0.028(3)
C27 0.031(2) 0.046(2) 0.039(2) 0.0027(17) 0.0129(18) 0.0016(18)
C28 0.035(3) 0.047(2) 0.041(2) 0.0006(18) 0.017(2) 0.001(2)
C29 0.039(3) 0.062(3) 0.058(3) 0.009(2) 0.019(2) 0.002(2)
C30 0.051(3) 0.077(3) 0.083(3) 0.009(3) 0.027(3) -0.018(3)
C31 0.077(4) 0.056(3) 0.071(3) 0.016(2) 0.034(3) -0.004(3)
C32 0.053(3) 0.065(3) 0.055(3) 0.015(2) 0.019(2) 0.009(3)
C33 0.037(3) 0.058(3) 0.052(2) 0.006(2) 0.014(2) 0.002(2)
C34 0.030(2) 0.053(2) 0.039(2) 0.0010(18) 0.0081(18) 0.0070(19)
C35 0.069(3) 0.058(3) 0.051(2) -0.003(2) 0.027(2) 0.001(2)
C36 0.083(4) 0.057(3) 0.065(3) -0.007(2) 0.024(3) 0.003(3)
C37 0.061(3) 0.071(3) 0.065(3) -0.019(3) 0.011(3) 0.017(3)
C38 0.067(3) 0.088(4) 0.049(3) -0.006(3) 0.022(2) 0.018(3)
C39 0.056(3) 0.061(3) 0.049(2) 0.002(2) 0.019(2) 0.008(2)
C40 0.018(2) 0.034(2) 0.050(2) 0.0022(17) 0.0018(19) 0.0023(17)
C41 0.023(2) 0.038(2) 0.059(2) 0.0003(18) 0.007(2) 0.0065(18)
C42 0.025(2) 0.052(2) 0.076(3) -0.004(2) 0.016(2) 0.005(2)
C43 0.030(3) 0.059(3) 0.060(3) -0.006(2) 0.002(2) 0.005(2)
C44 0.047(3) 0.054(3) 0.052(2) -0.0044(19) 0.011(2) 0.002(2)
C45 0.033(3) 0.036(2) 0.047(2) 0.0004(17) 0.007(2) 0.0025(18)
C46 0.031(3) 0.111(4) 0.085(3) -0.016(3) -0.006(3) -0.005(3)
C47 0.026(2) 0.040(2) 0.057(2) 0.0010(19) 0.012(2) 0.0104(18)
C48 0.053(3) 0.046(2) 0.072(3) -0.001(2) 0.025(2) 0.000(2)
C49 0.061(3) 0.062(3) 0.077(3) 0.014(2) 0.035(3) 0.007(2)
C50 0.043(3) 0.063(3) 0.064(3) 0.005(2) 0.020(2) 0.015(2)
C51 0.049(3) 0.045(2) 0.063(3) -0.004(2) 0.020(2) 0.010(2)
C52 0.038(3) 0.044(2) 0.060(3) 0.0022(19) 0.019(2) 0.0099(19)
C53 0.094(4) 0.098(4) 0.070(3) 0.005(3) 0.038(3) 0.020(3)
C54 0.044(3) 0.050(2) 0.047(2) -0.0045(18) 0.014(2) -0.003(2)
C55 0.042(3) 0.049(2) 0.056(2) -0.005(2) 0.023(2) 0.000(2)
C56 0.050(3) 0.056(3) 0.055(2) -0.005(2) 0.027(2) 0.000(2)
C57 0.061(3) 0.077(3) 0.062(3) -0.001(2) 0.032(3) 0.020(3)
C58 0.088(4) 0.058(3) 0.096(4) 0.014(3) 0.058(4) 0.029(3)
C59 0.088(5) 0.045(3) 0.135(5) -0.006(3) 0.064(4) -0.001(3)
C60 0.048(3) 0.055(3) 0.112(4) -0.011(3) 0.032(3) -0.002(3)
C61 0.060(3) 0.069(3) 0.055(3) -0.002(2) 0.024(2) 0.003(2)
C62 0.141(6) 0.103(4) 0.079(4) -0.006(3) 0.054(4) 0.016(4)
C63 0.182(8) 0.150(6) 0.069(4) -0.018(4) 0.063(5) 0.013(6)
C64 0.173(7) 0.163(7) 0.064(4) 0.016(5) 0.054(5) 0.004(6)
C65 0.341(13) 0.123(6) 0.103(5) 0.034(5) 0.117(7) 0.042(7)
C66 0.267(9) 0.082(4) 0.071(4) 0.008(3) 0.082(5) 0.010(5)
C67 0.22(3) 0.15(2) 0.19(2) 0.006(19) 0.17(3) 0.034(19)
C67' 0.74(11) 0.12(2) 0.52(8) 0.05(3) 0.59(9) 0.10(4)

loop_
_atom_type_symbol
_atom_type_description
_atom_type_scat_dispersion_real
_atom_type_scat_dispersion_imag
_atom_type_scat_source
C C 0.0033 0.0016 'International Tables Vol C Tables 4.2.6.8 and 6.1.1.4'
H H 0.0000 0.0000 'International Tables Vol C Tables 4.2.6.8 and 6.1.1.4'
Br Br -0.2901 2.4595 'International Tables Vol C Tables 4.2.6.8 and 6.1.1.4'
Cl Cl 0.1484 0.1585 'International Tables Vol C Tables 4.2.6.8 and 6.1.1.4'
N N 0.0061 0.0033 'International Tables Vol C Tables 4.2.6.8 and 6.1.1.4'
Ni Ni 0.3393 1.1124 'International Tables Vol C Tables 4.2.6.8 and 6.1.1.4'

loop_
_geom_angle_atom_site_label_1
_geom_angle_atom_site_label_2
_geom_angle_atom_site_label_3
_geom_angle
N1 Ni1 N2 83.62(11)
N1 Ni1 Br2 171.53(8)
N2 Ni1 Br2 92.85(8)
N1 Ni1 Br1 93.49(8)
N2 Ni1 Br1 170.55(8)
Br2 Ni1 Br1 91.17(2)
C1 N1 C13 116.4(3)
C1 N1 Ni1 112.2(2)
C13 N1 Ni1 131.3(2)
C2 N2 C40 119.5(3)
C2 N2 Ni1 112.2(2)
C40 N2 Ni1 128.3(2)
N1 C1 C5 136.3(3)
N1 C1 C2 116.0(3)
C5 C1 C2 107.7(3)
N2 C2 C3 137.1(3)
N2 C2 C1 115.2(3)
C3 C2 C1 107.6(3)
C12 C3 C4 119.8(3)
C12 C3 C2 135.1(3)
C4 C3 C2 105.0(3)
C9 C4 C3 122.8(3)
C9 C4 C5 122.5(3)
C3 C4 C5 114.6(3)
C6 C5 C4 119.8(3)
C6 C5 C1 135.5(3)
C4 C5 C1 104.6(3)
C5 C6 C7 118.1(4)
C5 C6 H6 120.9
C7 C6 H6 120.9
C8 C7 C6 122.4(4)
C8 C7 H7 118.8
C6 C7 H7 118.8
C7 C8 C9 121.0(3)
C7 C8 H8 119.5
C9 C8 H8 119.5
C4 C9 C10 116.3(4)
C4 C9 C8 116.0(3)
C10 C9 C8 127.6(3)
C11 C10 C9 120.7(4)
C11 C10 H10 119.7
C9 C10 H10 119.7
C10 C11 C12 122.3(4)
C10 C11 H11 118.9
C12 C11 H11 118.9
C3 C12 C11 118.0(4)
C3 C12 H12 121.0
C11 C12 H12 121.0
C18 C13 C14 121.7(3)
C18 C13 N1 118.1(3)
C14 C13 N1 120.0(3)
C15 C14 C13 116.9(3)
C15 C14 C20 120.2(3)
C13 C14 C20 122.9(3)
C16 C15 C14 123.0(4)
C16 C15 H15 118.5
C14 C15 H15 118.5
C15 C16 C17 117.5(4)
C15 C16 C19 119.8(4)
C17 C16 C19 122.7(3)
C18 C17 C16 122.7(3)
C18 C17 H17 118.6
C16 C17 H17 118.6
C17 C18 C13 118.0(3)
C17 C18 C27 122.0(3)
C13 C18 C27 119.9(3)
C16 C19 H19A 109.5
C16 C19 H19B 109.5
H19A C19 H19B 109.5
C16 C19 H19C 109.5
H19A C19 H19C 109.5
H19B C19 H19C 109.5
C21 C20 C25 117.7(3)
C21 C20 C14 120.9(3)
C25 C20 C14 121.3(3)
C20 C21 C22 120.5(4)
C20 C21 H21 119.7
C22 C21 H21 119.7
C23 C22 C21 122.1(4)
C23 C22 H22 119.0
C21 C22 H22 119.0
C22 C23 C24 116.9(4)
C22 C23 C26 122.3(4)
C24 C23 C26 120.7(4)
C23 C24 C25 122.4(4)
C23 C24 H24 118.8
C25 C24 H24 118.8
C24 C25 C20 120.3(4)
C24 C25 H25 119.8
C20 C25 H25 119.8
C23 C26 H26A 109.5
C23 C26 H26B 109.5
H26A C26 H26B 109.5
C23 C26 H26C 109.5
H26A C26 H26C 109.5
H26B C26 H26C 109.5
C28 C27 C18 110.7(3)
C28 C27 C34 113.7(3)
C18 C27 C34 113.2(3)
C28 C27 H27 106.2
C18 C27 H27 106.2
C34 C27 H27 106.2
C29 C28 C33 117.7(3)
C29 C28 C27 120.5(3)
C33 C28 C27 121.9(3)
C30 C29 C28 121.6(4)
C30 C29 H29 119.2
C28 C29 H29 119.2
C29 C30 C31 119.9(4)
C29 C30 H30 120.1
C31 C30 H30 120.1
C32 C31 C30 119.4(4)
C32 C31 H31 120.3
C30 C31 H31 120.3
C31 C32 C33 120.5(4)
C31 C32 H32 119.8
C33 C32 H32 119.8
C28 C33 C32 120.9(4)
C28 C33 H33 119.5
C32 C33 H33 119.5
C39 C34 C35 117.6(3)
C39 C34 C27 122.7(3)
C35 C34 C27 119.6(3)
C36 C35 C34 121.3(4)
C36 C35 H35 119.3
C34 C35 H35 119.3
C37 C36 C35 119.9(4)
C37 C36 H36 120.0
C35 C36 H36 120.0
C38 C37 C36 119.8(4)
C38 C37 H37 120.1
C36 C37 H37 120.1
C37 C38 C39 120.2(4)
C37 C38 H38 119.9
C39 C38 H38 119.9
C34 C39 C38 121.3(4)
C34 C39 H39 119.4
C38 C39 H39 119.4
C41 C40 C45 121.8(3)
C41 C40 N2 120.2(3)
C45 C40 N2 117.9(3)
C40 C41 C42 117.5(4)
C40 C41 C47 122.6(3)
C42 C41 C47 119.9(3)
C43 C42 C41 122.7(4)
C43 C42 H42 118.7
C41 C42 H42 118.7
C44 C43 C42 118.0(4)
C44 C43 C46 121.5(4)
C42 C43 C46 120.5(4)
C43 C44 C45 122.6(4)
C43 C44 H44 118.7
C45 C44 H44 118.7
C44 C45 C40 117.4(4)
C44 C45 C54 122.5(3)
C40 C45 C54 120.0(3)
C43 C46 H46A 109.5
C43 C46 H46B 109.5
H46A C46 H46B 109.5
C43 C46 H46C 109.5
H46A C46 H46C 109.5
H46B C46 H46C 109.5
C52 C47 C48 117.5(4)
C52 C47 C41 122.0(3)
C48 C47 C41 120.3(4)
C49 C48 C47 121.0(4)
C49 C48 H48 119.5
C47 C48 H48 119.5
C48 C49 C50 121.3(4)
C48 C49 H49 119.3
C50 C49 H49 119.3
C51 C50 C49 117.3(4)
C51 C50 C53 121.7(4)
C49 C50 C53 120.9(4)
C50 C51 C52 121.6(4)
C50 C51 H51 119.2
C52 C51 H51 119.2
C47 C52 C51 121.1(4)
C47 C52 H52 119.5
C51 C52 H52 119.5
C50 C53 H53A 109.5
C50 C53 H53B 109.5
H53A C53 H53B 109.5
C50 C53 H53C 109.5
H53A C53 H53C 109.5
H53B C53 H53C 109.5
C55 C54 C45 110.0(3)
C55 C54 C61 113.8(3)
C45 C54 C61 114.0(3)
C55 C54 H54 106.1
C45 C54 H54 106.1
C61 C54 H54 106.1
C60 C55 C56 117.4(4)
C60 C55 C54 122.6(4)
C56 C55 C54 120.0(4)
C55 C56 C57 120.8(4)
C55 C56 H56 119.6
C57 C56 H56 119.6
C58 C57 C56 120.2(4)
C58 C57 H57 119.9
C56 C57 H57 119.9
C59 C58 C57 119.4(4)
C59 C58 H58 120.3
C57 C58 H58 120.3
C58 C59 C60 120.8(5)
C58 C59 H59 119.6
C60 C59 H59 119.6
C59 C60 C55 121.4(4)
C59 C60 H60 119.3
C55 C60 H60 119.3
C66 C61 C62 116.2(5)
C66 C61 C54 119.5(4)
C62 C61 C54 124.2(4)
C61 C62 C63 120.9(6)
C61 C62 H62 119.5
C63 C62 H62 119.5
C64 C63 C62 121.6(6)
C64 C63 H63 119.2
C62 C63 H63 119.2
C63 C64 C65 118.1(6)
C63 C64 H64 121.0
C65 C64 H64 121.0
C64 C65 C66 121.3(7)
C64 C65 H65 119.4
C66 C65 H65 119.4
C61 C66 C65 121.9(6)
C61 C66 H66 119.1
C65 C66 H66 119.1
Cl1 C67 Cl2 133(2)
Cl1 C67 H67A 104.0
Cl2 C67 H67A 104.0
Cl1 C67 H67B 104.0
Cl2 C67 H67B 104.0
H67A C67 H67B 105.5
Cl2' C67' Cl1' 107.3(19)
Cl2' C67' H67C 110.2
Cl1' C67' H67C 110.2
Cl2' C67' H67D 110.2
Cl1' C67' H67D 110.2
H67C C67' H67D 108.5

loop_
_geom_bond_atom_site_label_1
_geom_bond_atom_site_label_2
_geom_bond_distance
Br1 Ni1 2.3033(6)
Br2 Ni1 2.2993(6)
Ni1 N1 1.954(3)
Ni1 N2 1.956(3)
N1 C1 1.294(4)
N1 C13 1.442(4)
N2 C2 1.299(4)
N2 C40 1.438(4)
Cl1 C67 1.59(3)
Cl2 C67 1.61(3)
Cl1' C67' 1.91(5)
Cl2' C67' 1.46(5)
C1 C5 1.470(4)
C1 C2 1.481(5)
C2 C3 1.464(4)
C3 C12 1.362(5)
C3 C4 1.410(5)
C4 C9 1.402(5)
C4 C5 1.415(5)
C5 C6 1.368(5)
C6 C7 1.402(5)
C6 H6 0.9300
C7 C8 1.369(5)
C7 H7 0.9300
C8 C9 1.410(5)
C8 H8 0.9300
C9 C10 1.410(5)
C10 C11 1.369(5)
C10 H10 0.9300
C11 C12 1.423(5)
C11 H11 0.9300
C12 H12 0.9300
C13 C18 1.403(4)
C13 C14 1.403(5)
C14 C15 1.394(5)
C14 C20 1.503(5)
C15 C16 1.386(5)
C15 H15 0.9300
C16 C17 1.386(5)
C16 C19 1.510(5)
C17 C18 1.378(5)
C17 H17 0.9300
C18 C27 1.536(5)
C19 H19A 0.9600
C19 H19B 0.9600
C19 H19C 0.9600
C20 C21 1.391(5)
C20 C25 1.391(5)
C21 C22 1.394(5)
C21 H21 0.9300
C22 C23 1.372(6)
C22 H22 0.9300
C23 C24 1.381(6)
C23 C26 1.510(5)
C24 C25 1.385(5)
C24 H24 0.9300
C25 H25 0.9300
C26 H26A 0.9600
C26 H26B 0.9600
C26 H26C 0.9600
C27 C28 1.527(5)
C27 C34 1.540(5)
C27 H27 0.9800
C28 C29 1.384(5)
C28 C33 1.387(5)
C29 C30 1.382(5)
C29 H29 0.9300
C30 C31 1.384(6)
C30 H30 0.9300
C31 C32 1.367(6)
C31 H31 0.9300
C32 C33 1.392(5)
C32 H32 0.9300
C33 H33 0.9300
C34 C39 1.372(5)
C34 C35 1.389(5)
C35 C36 1.386(5)
C35 H35 0.9300
C36 C37 1.368(6)
C36 H36 0.9300
C37 C38 1.365(6)
C37 H37 0.9300
C38 C39 1.392(5)
C38 H38 0.9300
C39 H39 0.9300
C40 C41 1.392(5)
C40 C45 1.405(5)
C41 C42 1.394(5)
C41 C47 1.494(5)
C42 C43 1.381(5)
C42 H42 0.9300
C43 C44 1.378(5)
C43 C46 1.520(5)
C44 C45 1.394(5)
C44 H44 0.9300
C45 C54 1.533(5)
C46 H46A 0.9600
C46 H46B 0.9600
C46 H46C 0.9600
C47 C52 1.387(5)
C47 C48 1.393(5)
C48 C49 1.387(5)
C48 H48 0.9300
C49 C50 1.392(6)
C49 H49 0.9300
C50 C51 1.382(5)
C50 C53 1.509(6)
C51 C52 1.388(5)
C51 H51 0.9300
C52 H52 0.9300
C53 H53A 0.9600
C53 H53B 0.9600
C53 H53C 0.9600
C54 C55 1.517(5)
C54 C61 1.533(5)
C54 H54 0.9800
C55 C60 1.386(5)
C55 C56 1.392(5)
C56 C57 1.394(5)
C56 H56 0.9300
C57 C58 1.374(6)
C57 H57 0.9300
C58 C59 1.363(6)
C58 H58 0.9300
C59 C60 1.381(6)
C59 H59 0.9300
C60 H60 0.9300
C61 C66 1.344(6)
C61 C62 1.361(6)
C62 C63 1.402(7)
C62 H62 0.9300
C63 C64 1.321(8)
C63 H63 0.9300
C64 C65 1.330(8)
C64 H64 0.9300
C65 C66 1.395(8)
C65 H65 0.9300
C66 H66 0.9300
C67 H67A 0.9700
C67 H67B 0.9700
C67' H67C 0.9700
C67' H67D 0.9700

loop_
_geom_torsion_atom_site_label_1
_geom_torsion_atom_site_label_2
_geom_torsion_atom_site_label_3
_geom_torsion_atom_site_label_4
_geom_torsion
N2 Ni1 N1 C1 0.4(2)
Br2 Ni1 N1 C1 66.2(6)
Br1 Ni1 N1 C1 -170.5(2)
N2 Ni1 N1 C13 -177.3(3)
Br2 Ni1 N1 C13 -111.5(5)
Br1 Ni1 N1 C13 11.7(3)
N1 Ni1 N2 C2 -5.7(2)
Br2 Ni1 N2 C2 -178.0(2)
Br1 Ni1 N2 C2 66.9(6)
N1 Ni1 N2 C40 176.3(3)
Br2 Ni1 N2 C40 4.0(3)
Br1 Ni1 N2 C40 -111.0(5)
C13 N1 C1 C5 3.7(6)
Ni1 N1 C1 C5 -174.4(3)
C13 N1 C1 C2 -177.5(3)
Ni1 N1 C1 C2 4.4(4)
C40 N2 C2 C3 2.6(6)
Ni1 N2 C2 C3 -175.5(3)
C40 N2 C2 C1 -172.4(3)
Ni1 N2 C2 C1 9.5(4)
N1 C1 C2 N2 -9.6(4)
C5 C1 C2 N2 169.6(3)
N1 C1 C2 C3 174.0(3)
C5 C1 C2 C3 -6.9(4)
N2 C2 C3 C12 7.3(7)
C1 C2 C3 C12 -177.4(4)
N2 C2 C3 C4 -169.4(4)
C1 C2 C3 C4 5.9(4)
C12 C3 C4 C9 -2.8(5)
C2 C3 C4 C9 174.5(3)
C12 C3 C4 C5 179.8(3)
C2 C3 C4 C5 -2.9(4)
C9 C4 C5 C6 -2.2(5)
C3 C4 C5 C6 175.1(3)
C9 C4 C5 C1 -178.7(3)
C3 C4 C5 C1 -1.4(4)
N1 C1 C5 C6 8.3(7)
C2 C1 C5 C6 -170.6(4)
N1 C1 C5 C4 -176.1(4)
C2 C1 C5 C4 5.0(3)
C4 C5 C6 C7 -1.4(5)
C1 C5 C6 C7 173.7(4)
C5 C6 C7 C8 3.0(6)
C6 C7 C8 C9 -1.1(6)
C3 C4 C9 C10 3.7(5)
C5 C4 C9 C10 -179.2(3)
C3 C4 C9 C8 -173.0(3)
C5 C4 C9 C8 4.1(5)
C7 C8 C9 C4 -2.4(6)
C7 C8 C9 C10 -178.7(4)
C4 C9 C10 C11 -1.6(6)
C8 C9 C10 C11 174.7(4)
C9 C10 C11 C12 -1.2(7)
C4 C3 C12 C11 -0.2(5)
C2 C3 C12 C11 -176.5(4)
C10 C11 C12 C3 2.2(6)
C1 N1 C13 C18 89.6(4)
Ni1 N1 C13 C18 -92.8(3)
C1 N1 C13 C14 -84.9(4)
Ni1 N1 C13 C14 92.8(4)
C18 C13 C14 C15 -3.3(5)
N1 C13 C14 C15 170.9(3)
C18 C13 C14 C20 177.0(3)
N1 C13 C14 C20 -8.7(5)
C13 C14 C15 C16 2.3(5)
C20 C14 C15 C16 -178.0(3)
C14 C15 C16 C17 0.5(5)
C14 C15 C16 C19 179.6(3)
C15 C16 C17 C18 -2.5(5)
C19 C16 C17 C18 178.4(3)
C16 C17 C18 C13 1.5(5)
C16 C17 C18 C27 -174.4(3)
C14 C13 C18 C17 1.5(5)
N1 C13 C18 C17 -172.9(3)
C14 C13 C18 C27 177.5(3)
N1 C13 C18 C27 3.1(4)
C15 C14 C20 C21 -50.4(5)
C13 C14 C20 C21 129.2(4)
C15 C14 C20 C25 126.1(4)
C13 C14 C20 C25 -54.3(5)
C25 C20 C21 C22 1.6(6)
C14 C20 C21 C22 178.2(4)
C20 C21 C22 C23 -1.6(6)
C21 C22 C23 C24 0.7(6)
C21 C22 C23 C26 179.2(4)
C22 C23 C24 C25 0.0(6)
C26 C23 C24 C25 -178.5(4)
C23 C24 C25 C20 0.2(6)
C21 C20 C25 C24 -0.9(6)
C14 C20 C25 C24 -177.5(3)
C17 C18 C27 C28 92.0(4)
C13 C18 C27 C28 -83.8(4)
C17 C18 C27 C34 -36.9(4)
C13 C18 C27 C34 147.3(3)
C18 C27 C28 C29 130.8(4)
C34 C27 C28 C29 -100.6(4)
C18 C27 C28 C33 -49.0(4)
C34 C27 C28 C33 79.6(4)
C33 C28 C29 C30 0.4(6)
C27 C28 C29 C30 -179.4(4)
C28 C29 C30 C31 -0.6(7)
C29 C30 C31 C32 0.4(7)
C30 C31 C32 C33 -0.1(7)
C29 C28 C33 C32 -0.1(5)
C27 C28 C33 C32 179.7(3)
C31 C32 C33 C28 0.0(6)
C28 C27 C34 C39 -0.1(5)
C18 C27 C34 C39 127.2(4)
C28 C27 C34 C35 176.2(4)
C18 C27 C34 C35 -56.5(5)
C39 C34 C35 C36 -0.1(6)
C27 C34 C35 C36 -176.5(4)
C34 C35 C36 C37 0.3(7)
C35 C36 C37 C38 -0.8(7)
C36 C37 C38 C39 1.1(7)
C35 C34 C39 C38 0.3(6)
C27 C34 C39 C38 176.7(4)
C37 C38 C39 C34 -0.9(7)
C2 N2 C40 C41 -84.3(4)
Ni1 N2 C40 C41 93.5(4)
C2 N2 C40 C45 95.5(4)
Ni1 N2 C40 C45 -86.7(3)
C45 C40 C41 C42 1.8(5)
N2 C40 C41 C42 -178.5(3)
C45 C40 C41 C47 -178.5(3)
N2 C40 C41 C47 1.3(5)
C40 C41 C42 C43 0.0(5)
C47 C41 C42 C43 -179.7(3)
C41 C42 C43 C44 -1.5(6)
C41 C42 C43 C46 177.7(4)
C42 C43 C44 C45 1.1(6)
C46 C43 C44 C45 -178.0(4)
C43 C44 C45 C40 0.5(6)
C43 C44 C45 C54 -175.8(4)
C41 C40 C45 C44 -2.0(5)
N2 C40 C45 C44 178.2(3)
C41 C40 C45 C54 174.4(3)
N2 C40 C45 C54 -5.4(5)
C40 C41 C47 C52 -62.4(5)
C42 C41 C47 C52 117.3(4)
C40 C41 C47 C48 121.2(4)
C42 C41 C47 C48 -59.1(5)
C52 C47 C48 C49 1.4(6)
C41 C47 C48 C49 178.0(4)
C47 C48 C49 C50 0.1(6)
C48 C49 C50 C51 -1.6(6)
C48 C49 C50 C53 176.3(4)
C49 C50 C51 C52 1.6(6)
C53 C50 C51 C52 -176.4(4)
C48 C47 C52 C51 -1.5(5)
C41 C47 C52 C51 -178.0(3)
C50 C51 C52 C47 -0.1(6)
C44 C45 C54 C55 98.8(4)
C40 C45 C54 C55 -77.4(4)
C44 C45 C54 C61 -30.4(5)
C40 C45 C54 C61 153.4(3)
C45 C54 C55 C60 -47.4(5)
C61 C54 C55 C60 82.0(5)
C45 C54 C55 C56 130.0(4)
C61 C54 C55 C56 -100.6(4)
C60 C55 C56 C57 0.9(6)
C54 C55 C56 C57 -176.6(3)
C55 C56 C57 C58 -0.2(6)
C56 C57 C58 C59 -0.8(6)
C57 C58 C59 C60 1.2(7)
C58 C59 C60 C55 -0.5(7)
C56 C55 C60 C59 -0.5(6)
C54 C55 C60 C59 176.9(4)
C55 C54 C61 C66 162.4(5)
C45 C54 C61 C66 -70.4(6)
C55 C54 C61 C62 -14.8(7)
C45 C54 C61 C62 112.4(5)
C66 C61 C62 C63 1.6(9)
C54 C61 C62 C63 178.9(5)
C61 C62 C63 C64 -0.5(11)
C62 C63 C64 C65 -0.7(14)
C63 C64 C65 C66 0.7(15)
C62 C61 C66 C65 -1.6(11)
C54 C61 C66 C65 -179.0(7)
C64 C65 C66 C61 0.4(14)
